data_4078818
loop_
_publ_author_name
'Dai, Qi Xiu'
'Seino, Hidetake'
'Mizobe, Yasushi'

_publ_section_title
;
 Tungsten(II) Alkylimido Complexes from Insertion of Nitriles into
 Tungsten Hydride: Alkylideneamido Intermediate Stage and Nitrene Group
 Transfer to Isocyanide
;
_journal_issue 14
_journal_name_full Organometallics
_journal_page_first 4933
_journal_paper_doi 10.1021/om3004338
_journal_volume 31
_journal_year 2012
_chemical_absolute_configuration ad
_chemical_formula_moiety 'C61 H59 N P4 W '
_chemical_formula_sum 'C61 H59 N P4 W'
_chemical_formula_weight 1113.89
_space_group_IT_number 9
_symmetry_cell_setting monoclinic
_symmetry_Int_Tables_number 9
_symmetry_space_group_name_Hall 'C -2yc'
_symmetry_space_group_name_H-M 'C 1 c 1'
_cell_angle_alpha 90.0000
_cell_angle_beta 99.2664(11)
_cell_angle_gamma 90.0000
_cell_formula_units_Z 4
_cell_length_a 18.834(5)
_cell_length_b 10.813(3)
_cell_length_c 25.316(7)
_cell_measurement_reflns_used 9161
_cell_measurement_temperature 113.1
_cell_measurement_theta_max 27.9
_cell_measurement_theta_min 3.0
_cell_volume 5088(2)
_computing_cell_refinement CrystalClear
_computing_data_collection CrystalClear
_computing_data_reduction CrystalStructure
_computing_publication_material 'CrystalStructure 3.8'
_computing_structure_refinement CRYSTALS
_computing_structure_solution SIR2004
_diffrn_ambient_temperature 113.1
_diffrn_detector_area_resol_mean 7.31
_diffrn_measured_fraction_theta_full 0.997
_diffrn_measured_fraction_theta_max 0.997
_diffrn_measurement_device_type 'Rigaku Mercury'
_diffrn_measurement_method \w
_diffrn_radiation_type 'Mo K\a'
_diffrn_radiation_wavelength 0.71070
_diffrn_reflns_av_R_equivalents 0.033
_diffrn_reflns_limit_h_max 24
_diffrn_reflns_limit_h_min -24
_diffrn_reflns_limit_k_max 13
_diffrn_reflns_limit_k_min -14
_diffrn_reflns_limit_l_max 33
_diffrn_reflns_limit_l_min -33
_diffrn_reflns_number 28126
_diffrn_reflns_theta_full 27.87
_diffrn_reflns_theta_max 27.87
_exptl_absorpt_coefficient_mu 2.439
_exptl_absorpt_correction_T_max 0.614
_exptl_absorpt_correction_T_min 0.513
_exptl_absorpt_correction_type multi-scan
_exptl_absorpt_process_details 'Jacobson, R. (1998) Private communication'
_exptl_crystal_colour black
_exptl_crystal_density_diffrn 1.454
_exptl_crystal_density_method 'not measured'
_exptl_crystal_description prism
_exptl_crystal_F_000 2264.00
_exptl_crystal_size_max 0.25
_exptl_crystal_size_mid 0.20
_exptl_crystal_size_min 0.20
_refine_diff_density_max 2.39
_refine_diff_density_min -2.01
_refine_ls_abs_structure_details 'Flack, H. D. (1983), Acta Cryst. A39, 876-881.  5785 Friedel Pairs'
_refine_ls_abs_structure_Flack 0.020(2)
_refine_ls_extinction_method none
_refine_ls_goodness_of_fit_ref 1.042
_refine_ls_hydrogen_treatment refall
_refine_ls_number_parameters 670
_refine_ls_number_reflns 11843
_refine_ls_R_factor_gt 0.0215
_refine_ls_shift/su_max 0.0070
_refine_ls_structure_factor_coef Fsqd
_refine_ls_weighting_details 'w = 1/[0.2000\s(Fo^2^)]/(4Fo^2^)'
_refine_ls_weighting_scheme calc
_refine_ls_wR_factor_ref 0.0442
_reflns_number_gt 10902
_reflns_number_total 11843
_reflns_threshold_expression F^2^>2.0\s(F^2^)
_cod_data_source_file om3004338_si_002.cif
_cod_data_source_block '__[W(NCH2Tol)(P4)]_toluene'
_cod_original_formula_sum 'C61 H59 N P4 W '
_cod_database_code 4078818

loop_
_symmetry_equiv_pos_site_id
_symmetry_equiv_pos_as_xyz
1 +X,+Y,+Z
2 +X,-Y,1/2+Z
3 1/2+X,1/2+Y,+Z
4 1/2+X,1/2-Y,1/2+Z

loop_
_atom_site_label
_atom_site_type_symbol
_atom_site_fract_x
_atom_site_fract_y
_atom_site_fract_z
_atom_site_U_iso_or_equiv
_atom_site_adp_type
_atom_site_occupancy
_atom_site_symmetry_multiplicity
_atom_site_calc_flag
_atom_site_refinement_flags
W(1) W 0.16775(2) 0.261600(10) 0.08994(2) 0.01126(2) Uani 1.00 1 d .
P(1) P 0.06772(5) 0.19865(8) 0.02437(3) 0.01361(19) Uani 1.00 1 d .
P(2) P 0.07720(5) 0.22182(8) 0.14308(3) 0.0134(2) Uani 1.00 1 d .
P(3) P 0.21729(4) 0.09691(8) 0.14673(3) 0.01408(19) Uani 1.00 1 d .
P(4) P 0.24755(4) 0.15044(8) 0.03823(3) 0.0144(2) Uani 1.00 1 d .
N(1) N 0.18644(12) 0.4234(2) 0.09954(10) 0.0161(6) Uani 1.00 1 d .
C(1) C -0.01058(15) 0.1406(2) 0.05357(11) 0.0172(8) Uani 1.00 1 d .
C(2) C -0.01532(18) 0.2105(3) 0.10501(13) 0.0164(9) Uani 1.00 1 d .
C(3) C 0.08818(15) 0.0762(2) 0.18128(11) 0.0147(7) Uani 1.00 1 d .
C(4) C 0.03576(16) 0.0247(3) 0.20812(11) 0.0191(8) Uani 1.00 1 d .
C(5) C 0.04504(17) -0.0926(3) 0.23001(12) 0.0219(8) Uani 1.00 1 d .
C(6) C 0.10684(17) -0.1583(3) 0.22666(12) 0.0214(8) Uani 1.00 1 d .
C(7) C 0.16134(16) -0.1065(2) 0.20277(11) 0.0180(8) Uani 1.00 1 d .
C(8) C 0.15200(15) 0.0105(2) 0.17984(11) 0.0139(7) Uani 1.00 1 d .
C(9) C 0.26986(17) -0.0247(2) 0.11723(11) 0.0196(8) Uani 1.00 1 d .
C(10) C 0.25563(16) -0.0151(2) 0.05633(11) 0.0173(8) Uani 1.00 1 d .
C(11) C 0.06679(15) 0.0764(3) -0.02662(11) 0.0145(7) Uani 1.00 1 d .
C(12) C 0.05817(15) 0.0966(3) -0.08178(12) 0.0203(8) Uani 1.00 1 d .
C(13) C 0.05650(16) -0.0020(3) -0.11742(13) 0.0255(9) Uani 1.00 1 d .
C(14) C 0.06333(17) -0.1216(3) -0.09876(14) 0.0281(9) Uani 1.00 1 d .
C(15) C 0.07323(17) -0.1439(3) -0.04445(14) 0.0264(9) Uani 1.00 1 d .
C(16) C 0.07568(15) -0.0469(3) -0.00875(13) 0.0191(8) Uani 1.00 1 d .
C(17) C 0.02731(16) 0.3252(3) -0.01911(11) 0.0166(8) Uani 1.00 1 d .
C(18) C 0.07105(18) 0.4255(3) -0.02801(12) 0.0212(8) Uani 1.00 1 d .
C(19) C 0.0460(2) 0.5212(3) -0.06265(13) 0.0294(10) Uani 1.00 1 d .
C(20) C -0.0250(2) 0.5208(3) -0.08741(13) 0.0348(10) Uani 1.00 1 d .
C(21) C -0.06992(19) 0.4251(3) -0.07843(12) 0.0302(10) Uani 1.00 1 d .
C(22) C -0.04314(16) 0.3268(3) -0.04497(12) 0.0236(9) Uani 1.00 1 d .
C(23) C 0.06646(16) 0.3356(2) 0.19543(12) 0.0168(8) Uani 1.00 1 d .
C(24) C 0.09897(17) 0.3181(3) 0.24820(12) 0.0207(9) Uani 1.00 1 d .
C(25) C 0.09261(18) 0.4077(3) 0.28729(13) 0.0246(9) Uani 1.00 1 d .
C(26) C 0.05418(18) 0.5144(3) 0.27368(13) 0.0264(9) Uani 1.00 1 d .
C(27) C 0.02222(19) 0.5332(3) 0.22093(14) 0.0257(10) Uani 1.00 1 d .
C(28) C 0.02811(17) 0.4450(3) 0.18238(13) 0.0209(8) Uani 1.00 1 d .
C(29) C 0.28435(15) 0.1405(3) 0.20562(12) 0.0141(7) Uani 1.00 1 d .
C(30) C 0.32129(16) 0.0519(3) 0.24031(12) 0.0188(8) Uani 1.00 1 d .
C(31) C 0.37292(17) 0.0877(3) 0.28195(12) 0.0234(9) Uani 1.00 1 d .
C(32) C 0.38987(17) 0.2114(3) 0.29100(12) 0.0216(8) Uani 1.00 1 d .
C(33) C 0.35427(16) 0.2993(3) 0.25711(12) 0.0203(8) Uani 1.00 1 d .
C(34) C 0.30131(17) 0.2633(2) 0.21502(13) 0.0166(8) Uani 1.00 1 d .
C(35) C 0.23758(15) 0.1507(2) -0.03490(11) 0.0153(7) Uani 1.00 1 d .
C(36) C 0.24726(16) 0.0461(3) -0.06560(12) 0.0216(8) Uani 1.00 1 d .
C(37) C 0.24043(17) 0.0544(3) -0.12103(13) 0.0271(9) Uani 1.00 1 d .
C(38) C 0.22447(16) 0.1648(3) -0.14628(12) 0.0256(9) Uani 1.00 1 d .
C(39) C 0.21475(18) 0.2697(3) -0.11619(13) 0.0253(9) Uani 1.00 1 d .
C(40) C 0.22134(18) 0.2613(3) -0.06159(14) 0.0203(9) Uani 1.00 1 d .
C(41) C 0.34326(18) 0.1969(3) 0.05635(12) 0.0163(8) Uani 1.00 1 d .
C(42) C 0.39805(16) 0.1316(3) 0.03825(12) 0.0232(9) Uani 1.00 1 d .
C(43) C 0.46947(17) 0.1618(3) 0.05557(13) 0.0290(10) Uani 1.00 1 d .
C(44) C 0.48745(19) 0.2590(3) 0.09026(14) 0.0281(10) Uani 1.00 1 d .
C(45) C 0.43288(17) 0.3276(3) 0.10675(12) 0.0284(10) Uani 1.00 1 d .
C(46) C 0.36227(17) 0.2974(3) 0.09056(13) 0.0207(9) Uani 1.00 1 d .
C(47) C 0.1887(2) 0.5554(3) 0.10943(15) 0.0249(9) Uani 1.00 1 d .
C(48) C 0.24171(16) 0.5947(2) 0.15816(12) 0.0182(8) Uani 1.00 1 d .
C(49) C 0.30409(16) 0.6593(2) 0.15369(12) 0.0206(8) Uani 1.00 1 d .
C(50) C 0.35085(16) 0.6991(3) 0.19829(12) 0.0205(8) Uani 1.00 1 d .
C(51) C 0.33805(17) 0.6737(3) 0.24972(12) 0.0209(8) Uani 1.00 1 d .
C(52) C 0.27594(17) 0.6066(2) 0.25421(13) 0.0215(8) Uani 1.00 1 d .
C(53) C 0.22827(17) 0.5693(2) 0.20960(12) 0.0196(8) Uani 1.00 1 d .
C(54) C 0.38904(19) 0.7147(3) 0.29782(14) 0.0365(11) Uani 1.00 1 d .
C(55) C 0.33401(17) 0.5211(3) -0.05990(13) 0.0213(9) Uani 1.00 1 d .
C(56) C 0.32289(17) 0.5785(3) -0.10964(13) 0.0262(9) Uani 1.00 1 d .
C(57) C 0.27420(17) 0.6736(3) -0.12173(13) 0.0276(9) Uani 1.00 1 d .
C(58) C 0.23411(19) 0.7140(3) -0.08370(15) 0.0296(10) Uani 1.00 1 d .
C(59) C 0.24446(19) 0.6601(3) -0.03373(14) 0.0317(10) Uani 1.00 1 d .
C(60) C 0.29469(19) 0.5645(3) -0.02220(14) 0.0289(10) Uani 1.00 1 d .
C(61) C 0.38642(17) 0.4164(3) -0.04828(13) 0.0293(10) Uani 1.00 1 d .
H(1) H -0.0537 0.1538 0.0291 0.021 Uiso 1.00 1 c R
H(2) H -0.0047 0.0546 0.0607 0.020 Uiso 1.00 1 c R
H(3) H -0.0444 0.1660 0.1258 0.020 Uiso 1.00 1 c R
H(4) H -0.0351 0.2906 0.0974 0.020 Uiso 1.00 1 c R
H(5) H -0.0056 0.0713 0.2125 0.023 Uiso 1.00 1 c R
H(6) H 0.0083 -0.1289 0.2466 0.026 Uiso 1.00 1 c R
H(7) H 0.1120 -0.2398 0.2407 0.025 Uiso 1.00 1 c R
H(8) H 0.2052 -0.1495 0.2023 0.021 Uiso 1.00 1 c R
H(9) H 0.3196 -0.0113 0.1295 0.024 Uiso 1.00 1 c R
H(10) H 0.2566 -0.1042 0.1283 0.024 Uiso 1.00 1 c R
H(11) H 0.2122 -0.0571 0.0430 0.021 Uiso 1.00 1 c R
H(12) H 0.2942 -0.0514 0.0418 0.021 Uiso 1.00 1 c R
H(13) H 0.0529 0.1789 -0.0951 0.024 Uiso 1.00 1 c R
H(14) H 0.0508 0.0142 -0.1548 0.030 Uiso 1.00 1 c R
H(15) H 0.0607 -0.1882 -0.1235 0.033 Uiso 1.00 1 c R
H(16) H 0.0790 -0.2260 -0.0311 0.031 Uiso 1.00 1 c R
H(17) H 0.0832 -0.0624 0.0287 0.023 Uiso 1.00 1 c R
H(18) H 0.1191 0.4296 -0.0096 0.024 Uiso 1.00 1 c R
H(19) H 0.0775 0.5857 -0.0695 0.034 Uiso 1.00 1 c R
H(20) H -0.0428 0.5862 -0.1109 0.040 Uiso 1.00 1 c R
H(21) H -0.1190 0.4254 -0.0947 0.035 Uiso 1.00 1 c R
H(22) H -0.0738 0.2593 -0.0401 0.028 Uiso 1.00 1 c R
H(23) H 0.1258 0.2447 0.2573 0.025 Uiso 1.00 1 c R
H(24) H 0.1149 0.3940 0.3232 0.030 Uiso 1.00 1 c R
H(25) H 0.0498 0.5745 0.3003 0.033 Uiso 1.00 1 c R
H(26) H -0.0043 0.6068 0.2115 0.031 Uiso 1.00 1 c R
H(27) H 0.0082 0.4592 0.1460 0.025 Uiso 1.00 1 c R
H(28) H 0.3118 -0.0334 0.2333 0.023 Uiso 1.00 1 c R
H(29) H 0.3970 0.0271 0.3055 0.028 Uiso 1.00 1 c R
H(30) H 0.4248 0.2374 0.3202 0.025 Uiso 1.00 1 c R
H(31) H 0.3663 0.3843 0.2621 0.024 Uiso 1.00 1 c R
H(32) H 0.2761 0.3250 0.1927 0.020 Uiso 1.00 1 c R
H(33) H 0.2576 -0.0314 -0.0484 0.026 Uiso 1.00 1 c R
H(34) H 0.2467 -0.0171 -0.1416 0.033 Uiso 1.00 1 c R
H(35) H 0.2213 0.1710 -0.1840 0.030 Uiso 1.00 1 c R
H(36) H 0.2028 0.3466 -0.1335 0.030 Uiso 1.00 1 c R
H(37) H 0.2136 0.3328 -0.0415 0.024 Uiso 1.00 1 c R
H(38) H 0.3858 0.0664 0.0133 0.028 Uiso 1.00 1 c R
H(39) H 0.5063 0.1158 0.0429 0.035 Uiso 1.00 1 c R
H(40) H 0.5366 0.2780 0.1027 0.033 Uiso 1.00 1 c R
H(41) H 0.4446 0.3945 0.1309 0.034 Uiso 1.00 1 c R
H(42) H 0.3253 0.3491 0.0997 0.025 Uiso 1.00 1 c R
H(43) H 0.1995(14) 0.598(2) 0.0749(11) 0.010(8) Uiso 1.00 1 c .
H(44) H 0.146(2) 0.588(4) 0.1143(15) 0.065(15) Uiso 1.00 1 c .
H(45) H 0.3157 0.6742 0.1191 0.025 Uiso 1.00 1 c R
H(46) H 0.3922 0.7462 0.1941 0.025 Uiso 1.00 1 c R
H(47) H 0.2650 0.5876 0.2887 0.026 Uiso 1.00 1 c R
H(48) H 0.1868 0.5228 0.2140 0.023 Uiso 1.00 1 c R
H(49) H 0.4249 0.6533 0.3076 0.043 Uiso 1.00 1 c R
H(50) H 0.3632 0.7279 0.3266 0.043 Uiso 1.00 1 c R
H(51) H 0.4113 0.7897 0.2898 0.043 Uiso 1.00 1 c R
H(52) H 0.3497 0.5495 -0.1359 0.032 Uiso 1.00 1 c R
H(53) H 0.2686 0.7093 -0.1565 0.033 Uiso 1.00 1 c R
H(54) H 0.2007 0.7796 -0.0921 0.035 Uiso 1.00 1 c R
H(55) H 0.2170 0.6876 -0.0076 0.039 Uiso 1.00 1 c R
H(56) H 0.3021 0.5282 0.0124 0.035 Uiso 1.00 1 c R
H(57) H 0.3618 0.3405 -0.0568 0.036 Uiso 1.00 1 c R
H(58) H 0.4066 0.4170 -0.0114 0.035 Uiso 1.00 1 c R
H(59) H 0.4237 0.4249 -0.0692 0.036 Uiso 1.00 1 c R

loop_
_atom_site_aniso_label
_atom_site_aniso_U_11
_atom_site_aniso_U_22
_atom_site_aniso_U_33
_atom_site_aniso_U_12
_atom_site_aniso_U_13
_atom_site_aniso_U_23
W(1) 0.01153(5) 0.01326(5) 0.00857(5) -0.00002(8) 0.00033(4) -0.00058(8)
P(1) 0.0135(3) 0.0135(4) 0.0133(3) -0.0004(3) 0.0004(3) -0.0006(3)
P(2) 0.0132(4) 0.0170(4) 0.0098(4) 0.0008(3) 0.0010(3) -0.0003(3)
P(3) 0.0144(3) 0.0147(4) 0.0131(3) 0.0014(3) 0.0021(3) 0.0003(3)
P(4) 0.0135(3) 0.0153(4) 0.0139(3) -0.0009(3) 0.0010(3) -0.0008(3)
N(1) 0.0166(14) 0.0132(13) 0.0179(14) -0.0040(10) 0.0011(10) -0.0016(10)
C(1) 0.0128(14) 0.0202(17) 0.0183(15) -0.0035(13) 0.0013(12) -0.0018(13)
C(2) 0.0084(15) 0.026(2) 0.0156(18) 0.0007(14) 0.0042(13) -0.0003(16)
C(3) 0.0162(15) 0.0142(16) 0.0137(14) -0.0020(12) 0.0019(11) 0.0017(12)
C(4) 0.0156(15) 0.0219(18) 0.0196(16) -0.0010(13) 0.0027(12) -0.0032(14)
C(5) 0.0235(17) 0.0247(19) 0.0160(16) -0.0106(15) -0.0008(13) 0.0037(14)
C(6) 0.0220(17) 0.0182(18) 0.0223(17) -0.0043(14) -0.0020(13) 0.0037(14)
C(7) 0.0199(16) 0.0156(17) 0.0174(16) -0.0013(13) -0.0004(12) 0.0022(13)
C(8) 0.0148(14) 0.0144(16) 0.0113(14) -0.0055(12) -0.0016(11) -0.0001(12)
C(9) 0.0251(17) 0.0159(17) 0.0186(16) 0.0076(14) 0.0061(13) 0.0016(13)
C(10) 0.0192(16) 0.0150(16) 0.0180(16) 0.0019(13) 0.0040(12) -0.0033(13)
C(11) 0.0098(14) 0.0200(18) 0.0134(15) -0.0042(13) 0.0009(11) -0.0060(13)
C(12) 0.0133(15) 0.0258(19) 0.0210(16) -0.0002(14) -0.0004(12) -0.0032(14)
C(13) 0.0180(17) 0.038(2) 0.0201(17) -0.0032(15) 0.0021(13) -0.0097(16)
C(14) 0.0173(17) 0.027(2) 0.039(2) -0.0005(15) 0.0043(15) -0.0160(17)
C(15) 0.0225(17) 0.0156(18) 0.040(2) -0.0008(14) 0.0019(15) -0.0091(16)
C(16) 0.0145(15) 0.0188(17) 0.0233(17) 0.0006(13) 0.0008(12) -0.0035(14)
C(17) 0.0187(16) 0.0178(18) 0.0121(15) 0.0041(14) -0.0010(12) -0.0039(13)
C(18) 0.0268(18) 0.0196(18) 0.0144(16) 0.0004(14) -0.0053(13) -0.0013(13)
C(19) 0.048(2) 0.0174(19) 0.0198(17) 0.0017(17) -0.0036(16) 0.0014(15)
C(20) 0.052(2) 0.023(2) 0.0245(19) 0.0138(18) -0.0094(17) 0.0001(16)
C(21) 0.0296(19) 0.039(2) 0.0202(18) 0.0164(17) -0.0034(15) -0.0035(16)
C(22) 0.0205(17) 0.031(2) 0.0192(17) 0.0001(15) 0.0024(13) -0.0019(15)
C(23) 0.0158(15) 0.0149(17) 0.0209(16) 0.0011(13) 0.0068(12) -0.0001(13)
C(24) 0.0242(18) 0.018(2) 0.0197(17) 0.0001(15) 0.0037(13) -0.0000(15)
C(25) 0.0319(19) 0.026(2) 0.0167(16) -0.0051(15) 0.0074(14) -0.0033(14)
C(26) 0.0319(19) 0.024(2) 0.0262(18) -0.0065(16) 0.0142(15) -0.0096(15)
C(27) 0.0239(19) 0.021(2) 0.033(2) 0.0003(16) 0.0072(16) -0.0004(17)
C(28) 0.0200(16) 0.0194(18) 0.0245(17) -0.0005(14) 0.0072(13) -0.0004(14)
C(29) 0.0111(14) 0.0164(17) 0.0148(15) 0.0001(13) 0.0022(11) 0.0003(13)
C(30) 0.0211(16) 0.0177(17) 0.0179(16) 0.0012(14) 0.0038(13) -0.0000(13)
C(31) 0.0170(16) 0.028(2) 0.0241(17) 0.0075(14) -0.0016(13) 0.0051(15)
C(32) 0.0160(16) 0.033(2) 0.0142(16) -0.0000(15) -0.0017(12) -0.0034(14)
C(33) 0.0200(16) 0.0212(18) 0.0190(17) -0.0029(14) 0.0014(13) -0.0035(14)
C(34) 0.0175(17) 0.0176(18) 0.0152(17) 0.0043(13) 0.0041(13) 0.0017(12)
C(35) 0.0099(14) 0.0226(18) 0.0138(15) -0.0031(12) 0.0034(11) -0.0002(13)
C(36) 0.0166(16) 0.0243(19) 0.0234(17) -0.0012(14) 0.0014(13) -0.0026(14)
C(37) 0.0216(17) 0.041(2) 0.0189(17) 0.0001(16) 0.0036(13) -0.0095(16)
C(38) 0.0191(17) 0.046(2) 0.0104(15) -0.0051(16) -0.0003(12) -0.0007(15)
C(39) 0.0243(19) 0.036(2) 0.0147(17) -0.0055(15) 0.0015(14) 0.0064(14)
C(40) 0.0159(17) 0.026(2) 0.0191(19) -0.0044(13) 0.0022(14) -0.0040(14)
C(41) 0.0163(17) 0.0202(19) 0.0114(17) 0.0003(15) -0.0005(13) 0.0027(15)
C(42) 0.0195(16) 0.031(2) 0.0193(16) 0.0028(15) 0.0029(13) -0.0020(14)
C(43) 0.0163(17) 0.040(2) 0.032(2) 0.0021(16) 0.0082(14) 0.0047(17)
C(44) 0.0128(17) 0.048(2) 0.023(2) -0.0080(15) -0.0004(14) 0.0073(16)
C(45) 0.0247(18) 0.039(2) 0.0212(17) -0.0125(17) 0.0016(14) -0.0004(16)
C(46) 0.0199(17) 0.0230(19) 0.0190(17) -0.0051(15) 0.0021(13) 0.0002(15)
C(47) 0.029(2) 0.0166(18) 0.0259(19) 0.0022(16) -0.0051(15) -0.0004(15)
C(48) 0.0235(17) 0.0091(15) 0.0227(17) 0.0010(13) 0.0056(13) -0.0029(13)
C(49) 0.0237(17) 0.0160(17) 0.0232(17) 0.0029(14) 0.0073(13) -0.0002(14)
C(50) 0.0151(16) 0.0192(17) 0.0286(18) 0.0015(14) 0.0079(13) -0.0020(15)
C(51) 0.0221(17) 0.0192(18) 0.0207(16) 0.0056(14) 0.0016(13) -0.0045(14)
C(52) 0.0294(18) 0.0161(17) 0.0199(17) 0.0049(14) 0.0073(14) -0.0025(14)
C(53) 0.0214(16) 0.0122(16) 0.0252(17) 0.0002(13) 0.0038(13) -0.0018(13)
C(54) 0.027(2) 0.045(2) 0.034(2) 0.0020(18) -0.0043(17) -0.0087(19)
C(55) 0.0174(17) 0.0175(18) 0.0288(19) -0.0050(14) 0.0031(14) -0.0047(15)
C(56) 0.0219(17) 0.031(2) 0.0272(18) -0.0025(15) 0.0077(14) 0.0001(16)
C(57) 0.0262(18) 0.030(2) 0.0264(19) 0.0004(16) 0.0039(14) 0.0033(16)
C(58) 0.0226(19) 0.025(2) 0.041(2) 0.0020(16) 0.0041(16) -0.0017(17)
C(59) 0.032(2) 0.033(2) 0.033(2) -0.0010(17) 0.0147(16) -0.0045(17)
C(60) 0.032(2) 0.033(2) 0.0231(19) -0.0042(18) 0.0077(15) -0.0022(16)
C(61) 0.0210(17) 0.034(2) 0.033(2) -0.0022(16) 0.0049(15) 0.0032(17)

loop_
_atom_type_symbol
_atom_type_description
_atom_type_scat_dispersion_real
_atom_type_scat_dispersion_imag
_atom_type_scat_source
C C 0.003 0.002
;
International Tables for Crystallography
(1992, Vol. C, Tables 4.2.6.8 and 6.1.1.4)
;
H H 0.000 0.000
;
International Tables for Crystallography
(1992, Vol. C, Table 6.1.1.4)
;
N N 0.006 0.003
;
International Tables for Crystallography
(1992, Vol. C, Tables 4.2.6.8 and 6.1.1.4)
;
P P 0.102 0.094
;
International Tables for Crystallography
(1992, Vol. C, Tables 4.2.6.8 and 6.1.1.4)
;
W W -0.849 6.872
;
International Tables for Crystallography
(1992, Vol. C, Tables 4.2.6.8 and 6.1.1.4)
;

loop_
_geom_angle_atom_site_label_1
_geom_angle_atom_site_label_2
_geom_angle_atom_site_label_3
_geom_angle
_geom_angle_publ_flag
P(1) W(1) P(2) 77.59(3) yes
P(1) W(1) P(3) 113.13(2) yes
P(1) W(1) P(4) 88.40(3) yes
P(1) W(1) N(1) 119.04(7) yes
P(2) W(1) P(3) 76.70(3) yes
P(2) W(1) P(4) 140.25(2) yes
P(2) W(1) N(1) 104.07(8) yes
P(3) W(1) P(4) 75.08(2) yes
P(3) W(1) N(1) 126.74(7) yes
P(4) W(1) N(1) 115.18(8) yes
W(1) P(1) C(1) 113.87(8) yes
W(1) P(1) C(11) 127.21(9) yes
W(1) P(1) C(17) 113.92(10) yes
C(1) P(1) C(11) 96.73(13) yes
C(1) P(1) C(17) 102.14(13) yes
C(11) P(1) C(17) 99.07(13) yes
W(1) P(2) C(2) 114.69(11) yes
W(1) P(2) C(3) 114.96(10) yes
W(1) P(2) C(23) 117.29(10) yes
C(2) P(2) C(3) 103.49(15) yes
C(2) P(2) C(23) 102.41(15) yes
C(3) P(2) C(23) 102.06(13) yes
W(1) P(3) C(8) 115.27(9) yes
W(1) P(3) C(9) 117.71(9) yes
W(1) P(3) C(29) 116.44(11) yes
C(8) P(3) C(9) 105.00(14) yes
C(8) P(3) C(29) 100.41(13) yes
C(9) P(3) C(29) 99.43(13) yes
W(1) P(4) C(10) 111.98(10) yes
W(1) P(4) C(35) 124.43(9) yes
W(1) P(4) C(41) 112.85(11) yes
C(10) P(4) C(35) 104.09(13) yes
C(10) P(4) C(41) 99.39(15) yes
C(35) P(4) C(41) 100.77(13) yes
W(1) N(1) C(47) 169.9(2) yes
P(1) C(1) C(2) 109.4(2) yes
P(2) C(2) C(1) 107.3(2) yes
P(2) C(3) C(4) 124.5(2) yes
P(2) C(3) C(8) 116.4(2) yes
C(4) C(3) C(8) 119.0(2) yes
C(3) C(4) C(5) 120.3(2) yes
C(4) C(5) C(6) 120.1(3) yes
C(5) C(6) C(7) 120.6(3) yes
C(6) C(7) C(8) 119.7(2) yes
P(3) C(8) C(3) 113.0(2) yes
P(3) C(8) C(7) 126.9(2) yes
C(3) C(8) C(7) 120.1(2) yes
P(3) C(9) C(10) 109.72(19) yes
P(4) C(10) C(9) 108.08(19) yes
P(1) C(11) C(12) 125.0(2) yes
P(1) C(11) C(16) 117.8(2) yes
C(12) C(11) C(16) 117.3(2) yes
C(11) C(12) C(13) 120.9(3) yes
C(12) C(13) C(14) 120.4(3) yes
C(13) C(14) C(15) 119.8(3) yes
C(14) C(15) C(16) 120.3(3) yes
C(11) C(16) C(15) 121.3(2) yes
P(1) C(17) C(18) 118.3(2) yes
P(1) C(17) C(22) 124.4(2) yes
C(18) C(17) C(22) 117.3(2) yes
C(17) C(18) C(19) 121.9(2) yes
C(18) C(19) C(20) 119.3(3) yes
C(19) C(20) C(21) 120.1(3) yes
C(20) C(21) C(22) 119.9(3) yes
C(17) C(22) C(21) 121.4(3) yes
P(2) C(23) C(24) 121.2(2) yes
P(2) C(23) C(28) 120.5(2) yes
C(24) C(23) C(28) 118.2(2) yes
C(23) C(24) C(25) 120.7(3) yes
C(24) C(25) C(26) 120.2(2) yes
C(25) C(26) C(27) 119.5(3) yes
C(26) C(27) C(28) 120.5(3) yes
C(23) C(28) C(27) 121.0(2) yes
P(3) C(29) C(30) 122.2(2) yes
P(3) C(29) C(34) 119.6(2) yes
C(30) C(29) C(34) 118.1(2) yes
C(29) C(30) C(31) 120.4(2) yes
C(30) C(31) C(32) 121.1(2) yes
C(31) C(32) C(33) 119.1(2) yes
C(32) C(33) C(34) 120.0(3) yes
C(29) C(34) C(33) 121.3(2) yes
P(4) C(35) C(36) 123.9(2) yes
P(4) C(35) C(40) 118.3(2) yes
C(36) C(35) C(40) 117.7(2) yes
C(35) C(36) C(37) 120.5(3) yes
C(36) C(37) C(38) 120.5(3) yes
C(37) C(38) C(39) 119.6(2) yes
C(38) C(39) C(40) 119.9(3) yes
C(35) C(40) C(39) 121.8(3) yes
P(4) C(41) C(42) 121.6(2) yes
P(4) C(41) C(46) 120.3(2) yes
C(42) C(41) C(46) 118.0(2) yes
C(41) C(42) C(43) 120.7(3) yes
C(42) C(43) C(44) 120.6(3) yes
C(43) C(44) C(45) 118.9(3) yes
C(44) C(45) C(46) 121.0(3) yes
C(41) C(46) C(45) 120.7(3) yes
N(1) C(47) C(48) 114.4(2) yes
C(47) C(48) C(49) 122.0(2) yes
C(47) C(48) C(53) 120.7(2) yes
C(49) C(48) C(53) 117.3(2) yes
C(48) C(49) C(50) 121.7(2) yes
C(49) C(50) C(51) 121.3(2) yes
C(50) C(51) C(52) 116.9(2) yes
C(50) C(51) C(54) 121.4(2) yes
C(52) C(51) C(54) 121.7(2) yes
C(51) C(52) C(53) 121.8(3) yes
C(48) C(53) C(52) 120.9(2) yes
C(56) C(55) C(60) 117.1(3) yes
C(56) C(55) C(61) 120.9(3) yes
C(60) C(55) C(61) 122.0(3) yes
C(55) C(56) C(57) 122.1(3) yes
C(56) C(57) C(58) 119.8(3) yes
C(57) C(58) C(59) 119.5(3) yes
C(58) C(59) C(60) 119.6(3) yes
C(55) C(60) C(59) 121.7(3) yes
P(1) C(1) H(1) 109.9 no
P(1) C(1) H(2) 109.2 no
C(2) C(1) H(1) 108.7 no
C(2) C(1) H(2) 110.2 no
H(1) C(1) H(2) 109.5 no
P(2) C(2) H(3) 108.8 no
P(2) C(2) H(4) 110.5 no
C(1) C(2) H(3) 110.0 no
C(1) C(2) H(4) 110.8 no
H(3) C(2) H(4) 109.5 no
C(3) C(4) H(5) 120.0 no
C(5) C(4) H(5) 119.6 no
C(4) C(5) H(6) 120.1 no
C(6) C(5) H(6) 119.8 no
C(5) C(6) H(7) 119.5 no
C(7) C(6) H(7) 119.9 no
C(6) C(7) H(8) 120.9 no
C(8) C(7) H(8) 119.4 no
P(3) C(9) H(9) 108.6 no
P(3) C(9) H(10) 109.7 no
C(10) C(9) H(9) 108.9 no
C(10) C(9) H(10) 110.4 no
H(9) C(9) H(10) 109.5 no
P(4) C(10) H(11) 110.1 no
P(4) C(10) H(12) 110.0 no
C(9) C(10) H(11) 109.2 no
C(9) C(10) H(12) 110.0 no
H(11) C(10) H(12) 109.5 no
C(11) C(12) H(13) 119.3 no
C(13) C(12) H(13) 119.8 no
C(12) C(13) H(14) 119.4 no
C(14) C(13) H(14) 120.3 no
C(13) C(14) H(15) 119.7 no
C(15) C(14) H(15) 120.5 no
C(14) C(15) H(16) 120.6 no
C(16) C(15) H(16) 119.1 no
C(11) C(16) H(17) 118.6 no
C(15) C(16) H(17) 120.1 no
C(17) C(18) H(18) 119.6 no
C(19) C(18) H(18) 118.4 no
C(18) C(19) H(19) 120.2 no
C(20) C(19) H(19) 120.5 no
C(19) C(20) H(20) 120.0 no
C(21) C(20) H(20) 119.9 no
C(20) C(21) H(21) 120.4 no
C(22) C(21) H(21) 119.7 no
C(17) C(22) H(22) 119.1 no
C(21) C(22) H(22) 119.5 no
C(23) C(24) H(23) 118.8 no
C(25) C(24) H(23) 120.5 no
C(24) C(25) H(24) 119.6 no
C(26) C(25) H(24) 120.2 no
C(25) C(26) H(25) 119.9 no
C(27) C(26) H(25) 120.6 no
C(26) C(27) H(26) 119.6 no
C(28) C(27) H(26) 119.9 no
C(23) C(28) H(27) 118.3 no
C(27) C(28) H(27) 120.7 no
C(29) C(30) H(28) 119.1 no
C(31) C(30) H(28) 120.4 no
C(30) C(31) H(29) 119.7 no
C(32) C(31) H(29) 119.2 no
C(31) C(32) H(30) 121.8 no
C(33) C(32) H(30) 119.1 no
C(32) C(33) H(31) 120.2 no
C(34) C(33) H(31) 119.8 no
C(29) C(34) H(32) 119.6 no
C(33) C(34) H(32) 119.1 no
C(35) C(36) H(33) 119.6 no
C(37) C(36) H(33) 119.9 no
C(36) C(37) H(34) 119.9 no
C(38) C(37) H(34) 119.6 no
C(37) C(38) H(35) 120.4 no
C(39) C(38) H(35) 120.0 no
C(38) C(39) H(36) 120.1 no
C(40) C(39) H(36) 120.0 no
C(35) C(40) H(37) 118.9 no
C(39) C(40) H(37) 119.3 no
C(41) C(42) H(38) 118.9 no
C(43) C(42) H(38) 120.4 no
C(42) C(43) H(39) 119.6 no
C(44) C(43) H(39) 119.8 no
C(43) C(44) H(40) 120.1 no
C(45) C(44) H(40) 121.0 no
C(44) C(45) H(41) 119.7 no
C(46) C(45) H(41) 119.2 no
C(41) C(46) H(42) 118.9 no
C(45) C(46) H(42) 120.1 no
N(1) C(47) H(43) 107.2(17) no
N(1) C(47) H(44) 114(2) no
C(48) C(47) H(43) 111.7(15) no
C(48) C(47) H(44) 105(2) no
H(43) C(47) H(44) 104(3) no
C(48) C(49) H(45) 119.0 no
C(50) C(49) H(45) 119.2 no
C(49) C(50) H(46) 120.0 no
C(51) C(50) H(46) 118.7 no
C(51) C(52) H(47) 119.6 no
C(53) C(52) H(47) 118.6 no
C(48) C(53) H(48) 119.4 no
C(52) C(53) H(48) 119.7 no
C(51) C(54) H(49) 110.1 no
C(51) C(54) H(50) 109.2 no
C(51) C(54) H(51) 109.1 no
H(49) C(54) H(50) 109.5 no
H(49) C(54) H(51) 109.5 no
H(50) C(54) H(51) 109.5 no
C(55) C(56) H(52) 117.9 no
C(57) C(56) H(52) 120.0 no
C(56) C(57) H(53) 118.6 no
C(58) C(57) H(53) 121.5 no
C(57) C(58) H(54) 119.7 no
C(59) C(58) H(54) 120.8 no
C(58) C(59) H(55) 119.6 no
C(60) C(59) H(55) 120.8 no
C(55) C(60) H(56) 118.8 no
C(59) C(60) H(56) 119.4 no
C(55) C(61) H(57) 109.0 no
C(55) C(61) H(58) 109.5 no
C(55) C(61) H(59) 109.9 no
H(57) C(61) H(58) 109.5 no
H(57) C(61) H(59) 109.5 no
H(58) C(61) H(59) 109.5 no

loop_
_geom_bond_atom_site_label_1
_geom_bond_atom_site_label_2
_geom_bond_distance
_geom_bond_publ_flag
W(1) P(1) 2.4002(8) yes
W(1) P(2) 2.3753(10) yes
W(1) P(3) 2.3826(8) yes
W(1) P(4) 2.4599(9) yes
W(1) N(1) 1.794(2) yes
P(1) C(1) 1.862(3) yes
P(1) C(11) 1.846(3) yes
P(1) C(17) 1.842(3) yes
P(2) C(2) 1.855(3) yes
P(2) C(3) 1.842(3) yes
P(2) C(23) 1.843(3) yes
P(3) C(8) 1.849(3) yes
P(3) C(9) 1.872(3) yes
P(3) C(29) 1.853(2) yes
P(4) C(10) 1.848(3) yes
P(4) C(35) 1.831(2) yes
P(4) C(41) 1.856(3) yes
N(1) C(47) 1.449(4) yes
C(1) C(2) 1.521(4) yes
C(3) C(4) 1.401(4) yes
C(3) C(8) 1.402(4) yes
C(4) C(5) 1.384(4) yes
C(5) C(6) 1.378(4) yes
C(6) C(7) 1.390(4) yes
C(7) C(8) 1.390(4) yes
C(9) C(10) 1.525(3) yes
C(11) C(12) 1.397(4) yes
C(11) C(16) 1.409(4) yes
C(12) C(13) 1.394(4) yes
C(13) C(14) 1.376(5) yes
C(14) C(15) 1.379(4) yes
C(15) C(16) 1.381(4) yes
C(17) C(18) 1.402(4) yes
C(17) C(22) 1.382(3) yes
C(18) C(19) 1.389(4) yes
C(19) C(20) 1.383(4) yes
C(20) C(21) 1.378(5) yes
C(21) C(22) 1.402(4) yes
C(23) C(24) 1.390(4) yes
C(23) C(28) 1.398(4) yes
C(24) C(25) 1.403(4) yes
C(25) C(26) 1.377(4) yes
C(26) C(27) 1.388(4) yes
C(27) C(28) 1.382(4) yes
C(29) C(30) 1.406(4) yes
C(29) C(34) 1.377(4) yes
C(30) C(31) 1.370(4) yes
C(31) C(32) 1.385(4) yes
C(32) C(33) 1.380(4) yes
C(33) C(34) 1.393(4) yes
C(35) C(36) 1.401(4) yes
C(35) C(40) 1.383(4) yes
C(36) C(37) 1.391(4) yes
C(37) C(38) 1.364(5) yes
C(38) C(39) 1.395(5) yes
C(39) C(40) 1.371(4) yes
C(41) C(42) 1.388(4) yes
C(41) C(46) 1.399(5) yes
C(42) C(43) 1.385(4) yes
C(43) C(44) 1.377(4) yes
C(44) C(45) 1.385(5) yes
C(45) C(46) 1.367(4) yes
C(47) C(48) 1.517(4) yes
C(48) C(49) 1.387(4) yes
C(48) C(53) 1.393(4) yes
C(49) C(50) 1.384(4) yes
C(50) C(51) 1.389(4) yes
C(51) C(52) 1.397(4) yes
C(51) C(54) 1.492(4) yes
C(52) C(53) 1.385(4) yes
C(55) C(56) 1.389(4) yes
C(55) C(60) 1.381(5) yes
C(55) C(61) 1.500(4) yes
C(56) C(57) 1.379(4) yes
C(57) C(58) 1.386(5) yes
C(58) C(59) 1.378(5) yes
C(59) C(60) 1.400(5) yes
C(1) H(1) 0.950 no
C(1) H(2) 0.950 no
C(2) H(3) 0.950 no
C(2) H(4) 0.950 no
C(4) H(5) 0.950 no
C(5) H(6) 0.950 no
C(6) H(7) 0.950 no
C(7) H(8) 0.950 no
C(9) H(9) 0.950 no
C(9) H(10) 0.950 no
C(10) H(11) 0.950 no
C(10) H(12) 0.950 no
C(12) H(13) 0.950 no
C(13) H(14) 0.950 no
C(14) H(15) 0.950 no
C(15) H(16) 0.950 no
C(16) H(17) 0.950 no
C(18) H(18) 0.950 no
C(19) H(19) 0.950 no
C(20) H(20) 0.950 no
C(21) H(21) 0.950 no
C(22) H(22) 0.950 no
C(24) H(23) 0.950 no
C(25) H(24) 0.950 no
C(26) H(25) 0.950 no
C(27) H(26) 0.950 no
C(28) H(27) 0.950 no
C(30) H(28) 0.950 no
C(31) H(29) 0.950 no
C(32) H(30) 0.950 no
C(33) H(31) 0.950 no
C(34) H(32) 0.950 no
C(36) H(33) 0.950 no
C(37) H(34) 0.950 no
C(38) H(35) 0.950 no
C(39) H(36) 0.950 no
C(40) H(37) 0.950 no
C(42) H(38) 0.950 no
C(43) H(39) 0.950 no
C(44) H(40) 0.950 no
C(45) H(41) 0.950 no
C(46) H(42) 0.950 no
C(47) H(43) 1.04(3) no
C(47) H(44) 0.90(4) no
C(49) H(45) 0.950 no
C(50) H(46) 0.950 no
C(52) H(47) 0.950 no
C(53) H(48) 0.950 no
C(54) H(49) 0.950 no
C(54) H(50) 0.950 no
C(54) H(51) 0.950 no
C(56) H(52) 0.950 no
C(57) H(53) 0.950 no
C(58) H(54) 0.950 no
C(59) H(55) 0.950 no
C(60) H(56) 0.950 no
C(61) H(57) 0.950 no
C(61) H(58) 0.950 no
C(61) H(59) 0.950 no
